data_7226089
loop_
_publ_author_name
'Meng, Jiang Ping'
'Gong, Yun'
'Lin, Jianhua'

_publ_section_title
;
 Enhanced Photocurrent Response on a CdTe Incorporated Coordination
 Polymer Based on
 3-(3-(1H-Imidazol-1-yl)phenyl)-5-(4-(1H-imidazol-1-yl)phenyl)-1-methyl-1H-1,2,4-triazole
;
_journal_name_full 'RSC Adv.'
_journal_paper_doi 10.1039/C6RA11641H
_journal_year 2016
_chemical_formula_sum 'C81 H71 Cd2 N17 O13'
_chemical_formula_weight 1715.35
_chemical_name_systematic
; 
 ? 
;
_space_group_IT_number 2
_symmetry_cell_setting triclinic
_symmetry_space_group_name_Hall '-P 1'
_symmetry_space_group_name_H-M 'P -1'
_atom_sites_solution_hydrogens geom
_atom_sites_solution_primary direct
_atom_sites_solution_secondary difmap
_audit_creation_method SHELXL-97
_audit_update_record
;
2016-04-27 deposited with the CCDC.
2016-07-29 downloaded from the CCDC.
;
_cell_angle_alpha 89.211(2)
_cell_angle_beta 77.8700(10)
_cell_angle_gamma 77.5660(10)
_cell_formula_units_Z 1
_cell_length_a 12.4187(8)
_cell_length_b 12.4583(9)
_cell_length_c 15.3064(10)
_cell_measurement_reflns_used 3112
_cell_measurement_temperature 293(2)
_cell_measurement_theta_max 26.0700
_cell_measurement_theta_min 3.1580
_cell_volume 2259.7(3)
_computing_cell_refinement 'SAINT (Siemens, 1996)'
_computing_data_collection 'SMART (Siemens, 1996)'
_computing_data_reduction 'SAINT (Siemens, 1996)'
_computing_molecular_graphics 'SHELXTL (Sheldrick, 1997)'
_computing_publication_material 'SHELXTL (Sheldrick, 1997)'
_computing_structure_refinement 'SHELXL-97 (Sheldrick, 1997)'
_computing_structure_solution 'SHELXS-97 (Sheldrick, 1990)'
_diffrn_ambient_temperature 293(2)
_diffrn_measured_fraction_theta_full 0.998
_diffrn_measured_fraction_theta_max 0.998
_diffrn_measurement_device_type 'Xcalibur, Eos, Gemini'
_diffrn_measurement_method '\w scans'
_diffrn_radiation_monochromator graphite
_diffrn_radiation_source 'fine-focus sealed tube'
_diffrn_radiation_type MoK\a
_diffrn_radiation_wavelength 0.71073
_diffrn_reflns_av_R_equivalents 0.0464
_diffrn_reflns_av_sigmaI/netI 0.0839
_diffrn_reflns_limit_h_max 14
_diffrn_reflns_limit_h_min -14
_diffrn_reflns_limit_k_max 13
_diffrn_reflns_limit_k_min -14
_diffrn_reflns_limit_l_max 18
_diffrn_reflns_limit_l_min -17
_diffrn_reflns_number 14814
_diffrn_reflns_theta_full 25.02
_diffrn_reflns_theta_max 25.02
_diffrn_reflns_theta_min 2.65
_exptl_absorpt_coefficient_mu 0.535
_exptl_absorpt_correction_T_max 1.00000
_exptl_absorpt_correction_T_min 0.93922
_exptl_absorpt_correction_type multi-scan
_exptl_absorpt_process_details 'SADABS (Sheldrick, 1996)'
_exptl_crystal_colour colourless
_exptl_crystal_density_diffrn 1.261
_exptl_crystal_density_method 'not measured'
_exptl_crystal_description block
_exptl_crystal_F_000 876
_exptl_crystal_size_max 0.45
_exptl_crystal_size_mid 0.30
_exptl_crystal_size_min 0.20
_platon_squeeze_details ' '
_refine_diff_density_max 0.743
_refine_diff_density_min -0.502
_refine_diff_density_rms 0.113
_refine_ls_extinction_method none
_refine_ls_goodness_of_fit_ref 1.066
_refine_ls_hydrogen_treatment mixed
_refine_ls_matrix_type full
_refine_ls_number_parameters 537
_refine_ls_number_reflns 7968
_refine_ls_number_restraints 0
_refine_ls_restrained_S_all 1.066
_refine_ls_R_factor_all 0.0816
_refine_ls_R_factor_gt 0.0605
_refine_ls_shift/su_max 0.001
_refine_ls_shift/su_mean 0.000
_refine_ls_structure_factor_coef Fsqd
_refine_ls_weighting_details 'calc w=1/[\s^2^(Fo^2^)+(0.0889P)^2^+2.4916P] where P=(Fo^2^+2Fc^2^)/3'
_refine_ls_weighting_scheme calc
_refine_ls_wR_factor_gt 0.1641
_refine_ls_wR_factor_ref 0.1817
_reflns_number_gt 6240
_reflns_number_total 7968
_reflns_threshold_expression >2sigma(I)
_cod_data_source_file c6ra11641h2.cif
_cod_data_source_block 140124d
_cod_original_sg_symbol_H-M P-1
_cod_database_code 7226089

loop_
_symmetry_equiv_pos_as_xyz
'x, y, z'
'-x, -y, -z'

loop_
_atom_site_label
_atom_site_type_symbol
_atom_site_fract_x
_atom_site_fract_y
_atom_site_fract_z
_atom_site_U_iso_or_equiv
_atom_site_adp_type
_atom_site_occupancy
_atom_site_symmetry_multiplicity
_atom_site_calc_flag
_atom_site_refinement_flags
Cd1 Cd 0.83423(3) -0.46283(3) 0.53844(3) 0.03021(16) Uani 1 1 d .
N3 N 0.8514(6) -0.0184(5) 1.1361(4) 0.0650(17) Uani 1 1 d .
N4 N 0.8553(6) 0.0811(5) 1.1684(4) 0.0665(18) Uani 1 1 d .
N5 N 0.8392(6) 0.0925(5) 1.0238(4) 0.0609(16) Uani 1 1 d .
N2 N 0.8419(5) -0.3519(4) 0.8091(4) 0.0485(14) Uani 1 1 d .
N1 N 0.8426(4) -0.4381(4) 0.6840(3) 0.0439(13) Uani 1 1 d .
N6 N 0.8404(5) 0.4945(4) 1.2516(4) 0.0463(13) Uani 1 1 d .
N7 N 0.8414(4) 0.5449(4) 1.3885(3) 0.0408(12) Uani 1 1 d .
N8 N 0.546(3) 0.073(3) 0.690(3) 0.333(18) Uani 1 1 d .
N9 N 0.465(5) 0.494(7) 0.825(5) 0.31(4) Uani 0.50 1 d P
O3 O 0.0738(3) -0.1942(3) 0.6396(3) 0.0410(10) Uani 1 1 d .
O1 O 0.6855(4) -0.2853(4) 0.5676(3) 0.0549(12) Uani 1 1 d .
O2 O 0.6409(4) -0.4442(4) 0.5555(4) 0.0562(13) Uani 1 1 d .
O4 O 0.0177(4) 0.3697(3) 0.4876(3) 0.0492(11) Uani 1 1 d .
O5 O -0.1444(3) 0.3539(3) 0.5719(3) 0.0452(11) Uani 1 1 d .
O6 O 0.3692(15) 0.1465(17) 0.7589(13) 0.297(10) Uani 1 1 d .
O7 O 0.392(4) 0.368(4) 0.885(4) 0.26(2) Uani 0.50 1 d P
C10 C 0.8401(7) -0.0092(6) 1.0492(5) 0.061(2) Uani 1 1 d .
C11 C 0.8473(7) 0.1451(6) 1.0994(5) 0.060(2) Uani 1 1 d .
C7 C 0.8348(7) -0.0991(6) 0.9893(5) 0.0586(19) Uani 1 1 d .
C6 C 0.8782(7) -0.0921(6) 0.8998(5) 0.061(2) Uani 1 1 d .
H6 H 0.9047 -0.0301 0.8791 0.074 Uiso 1 1 calc R
C5 C 0.8830(6) -0.1770(5) 0.8394(5) 0.0559(18) Uani 1 1 d .
H5 H 0.9162 -0.1739 0.7793 0.067 Uiso 1 1 calc R
C4 C 0.8377(6) -0.2654(5) 0.8706(4) 0.0508(17) Uani 1 1 d .
C9 C 0.7889(7) -0.2711(6) 0.9597(5) 0.063(2) Uani 1 1 d .
H9 H 0.7567 -0.3303 0.9793 0.076 Uiso 1 1 calc R
C8 C 0.7878(7) -0.1878(6) 1.0205(5) 0.066(2) Uani 1 1 d .
H8 H 0.7562 -0.1918 1.0808 0.079 Uiso 1 1 calc R
C1 C 0.8359(6) -0.3433(5) 0.7222(4) 0.0466(16) Uani 1 1 d .
H1 H 0.8279 -0.2771 0.6928 0.056 Uiso 1 1 calc R
C3 C 0.8563(7) -0.5133(6) 0.7481(5) 0.060(2) Uani 1 1 d .
H3 H 0.8656 -0.5888 0.7396 0.071 Uiso 1 1 calc R
C2 C 0.8543(7) -0.4620(6) 0.8266(5) 0.063(2) Uani 1 1 d .
H2 H 0.8601 -0.4947 0.8809 0.076 Uiso 1 1 calc R
C18 C 0.8800(8) 0.3145(7) 1.0210(5) 0.079(3) Uani 1 1 d .
H18 H 0.8855 0.2763 0.9679 0.095 Uiso 1 1 calc R
C17 C 0.8967(8) 0.4149(6) 1.0166(5) 0.068(2) Uani 1 1 d .
H17 H 0.9157 0.4464 0.9616 0.081 Uiso 1 1 calc R
C16 C 0.8862(8) 0.4697(6) 1.0907(5) 0.070(2) Uani 1 1 d .
H16 H 0.9008 0.5400 1.0875 0.084 Uiso 1 1 calc R
C15 C 0.8540(6) 0.4280(5) 1.1746(4) 0.0504(17) Uani 1 1 d .
C14 C 0.8410(6) 0.3213(5) 1.1795(5) 0.0531(18) Uani 1 1 d .
H14 H 0.8235 0.2897 1.2346 0.064 Uiso 1 1 calc R
C13 C 0.8544(7) 0.2619(6) 1.1016(5) 0.061(2) Uani 1 1 d .
C19 C 0.8679(5) 0.4633(5) 1.3298(4) 0.0379(14) Uani 1 1 d .
H19 H 0.9019 0.3918 1.3409 0.046 Uiso 1 1 calc R
C20 C 0.7918(7) 0.6356(6) 1.3463(5) 0.061(2) Uani 1 1 d .
H20 H 0.7629 0.7056 1.3724 0.074 Uiso 1 1 calc R
C21 C 0.7915(7) 0.6074(6) 1.2625(5) 0.068(2) Uani 1 1 d .
H21 H 0.7644 0.6534 1.2200 0.082 Uiso 1 1 calc R
C29 C 0.1401(5) -0.1353(4) 0.6139(4) 0.0330(13) Uani 1 1 d .
C22 C 0.6148(5) -0.3428(5) 0.5668(5) 0.0441(15) Uani 1 1 d .
C23 C 0.4913(5) -0.2848(5) 0.5777(4) 0.0410(15) Uani 1 1 d .
C28 C 0.4511(5) -0.1789(5) 0.6148(5) 0.0499(17) Uani 1 1 d .
H28 H 0.5005 -0.1421 0.6335 0.060 Uiso 1 1 calc R
C27 C 0.3392(5) -0.1276(5) 0.6244(5) 0.0471(16) Uani 1 1 d .
H27 H 0.3140 -0.0559 0.6477 0.056 Uiso 1 1 calc R
C26 C 0.2641(4) -0.1824(4) 0.5995(4) 0.0334(13) Uani 1 1 d .
C25 C 0.3046(5) -0.2883(4) 0.5629(4) 0.0403(15) Uani 1 1 d .
H25 H 0.2549 -0.3258 0.5457 0.048 Uiso 1 1 calc R
C24 C 0.4163(5) -0.3388(5) 0.5516(5) 0.0455(16) Uani 1 1 d .
H24 H 0.4417 -0.4096 0.5263 0.055 Uiso 1 1 calc R
C36 C -0.0424(5) 0.3158(4) 0.5379(4) 0.0351(14) Uani 1 1 d .
C33 C 0.0077(4) 0.1989(4) 0.5576(4) 0.0318(12) Uani 1 1 d .
C32 C -0.0584(5) 0.1383(5) 0.6125(4) 0.0415(15) Uani 1 1 d .
H32 H -0.1333 0.1704 0.6373 0.050 Uiso 1 1 calc R
C31 C -0.0152(5) 0.0312(5) 0.6312(4) 0.0418(15) Uani 1 1 d .
H31 H -0.0611 -0.0088 0.6676 0.050 Uiso 1 1 calc R
C30 C 0.0974(4) -0.0173(4) 0.5957(4) 0.0303(12) Uani 1 1 d .
C35 C 0.1631(5) 0.0435(5) 0.5416(4) 0.0404(14) Uani 1 1 d .
H35 H 0.2387 0.0124 0.5182 0.049 Uiso 1 1 calc R
C34 C 0.1180(5) 0.1511(4) 0.5214(4) 0.0386(14) Uani 1 1 d .
H34 H 0.1629 0.1905 0.4833 0.046 Uiso 1 1 calc R
C12 C 0.8717(9) -0.1155(7) 1.1905(6) 0.087(3) Uani 1 1 d .
H12A H 0.9244 -0.1073 1.2263 0.130 Uiso 1 1 calc R
H12B H 0.9020 -0.1799 1.1520 0.130 Uiso 1 1 calc R
H12C H 0.8019 -0.1229 1.2287 0.130 Uiso 1 1 calc R
C37 C 0.461(3) 0.090(3) 0.762(3) 0.33(2) Uani 1 1 d .
H37 H 0.4727 0.0583 0.8154 0.394 Uiso 1 1 calc R
C38 C 0.502(3) 0.132(3) 0.616(3) 0.37(2) Uani 1 1 d .
H38A H 0.4747 0.2086 0.6322 0.548 Uiso 1 1 calc R
H38B H 0.4415 0.1017 0.6039 0.548 Uiso 1 1 calc R
H38C H 0.5614 0.1236 0.5632 0.548 Uiso 1 1 calc R
C39 C 0.651(2) 0.000(3) 0.710(2) 0.342(18) Uani 1 1 d .
H39A H 0.6296 -0.0473 0.7578 0.512 Uiso 1 1 calc R
H39B H 0.6970 0.0448 0.7282 0.512 Uiso 1 1 calc R
H39C H 0.6919 -0.0434 0.6579 0.512 Uiso 1 1 calc R
C40 C 0.391(7) 0.466(7) 0.895(6) 0.29(5) Uani 0.50 1 d P
H40 H 0.3474 0.5130 0.9421 0.351 Uiso 0.50 1 calc PR
C41 C 0.527(4) 0.406(5) 0.758(4) 0.25(3) Uani 0.50 1 d P
H41A H 0.4966 0.3410 0.7701 0.379 Uiso 0.50 1 calc PR
H41B H 0.6055 0.3886 0.7597 0.379 Uiso 0.50 1 calc PR
H41C H 0.5187 0.4300 0.6991 0.379 Uiso 0.50 1 calc PR
C42 C 0.486(5) 0.605(5) 0.815(4) 0.29(4) Uani 0.50 1 d P
H42A H 0.4147 0.6570 0.8215 0.440 Uiso 0.50 1 calc PR
H42B H 0.5310 0.6107 0.7567 0.440 Uiso 0.50 1 calc PR
H42C H 0.5241 0.6205 0.8598 0.440 Uiso 0.50 1 calc PR

loop_
_atom_site_aniso_label
_atom_site_aniso_U_11
_atom_site_aniso_U_22
_atom_site_aniso_U_33
_atom_site_aniso_U_23
_atom_site_aniso_U_13
_atom_site_aniso_U_12
Cd1 0.0322(2) 0.0243(2) 0.0334(3) -0.00288(16) -0.01139(17) 0.00008(16)
N3 0.110(5) 0.047(3) 0.042(4) -0.007(3) -0.012(3) -0.029(3)
N4 0.110(5) 0.056(4) 0.039(4) -0.010(3) -0.012(3) -0.033(4)
N5 0.096(5) 0.050(4) 0.040(4) -0.011(3) -0.013(3) -0.023(3)
N2 0.075(4) 0.040(3) 0.035(3) -0.002(2) -0.014(3) -0.018(3)
N1 0.058(3) 0.037(3) 0.037(3) -0.007(2) -0.015(3) -0.006(2)
N6 0.076(4) 0.032(3) 0.036(3) 0.004(2) -0.021(3) -0.016(3)
N7 0.055(3) 0.034(3) 0.037(3) -0.001(2) -0.021(2) -0.005(2)
N8 0.17(2) 0.40(4) 0.35(5) -0.06(3) -0.03(3) 0.07(2)
N9 0.21(6) 0.40(12) 0.31(9) 0.13(8) -0.02(5) -0.07(6)
O3 0.039(2) 0.028(2) 0.055(3) 0.0070(19) -0.007(2) -0.0073(18)
O1 0.040(2) 0.048(3) 0.076(4) 0.003(2) -0.016(2) -0.003(2)
O2 0.039(2) 0.038(3) 0.086(4) -0.004(2) -0.014(2) 0.004(2)
O4 0.058(3) 0.032(2) 0.068(3) 0.015(2) -0.030(2) -0.017(2)
O5 0.046(3) 0.028(2) 0.057(3) -0.004(2) -0.014(2) 0.0051(18)
O6 0.170(14) 0.34(2) 0.30(2) 0.030(17) 0.021(14) 0.049(15)
O7 0.19(3) 0.34(5) 0.24(4) 0.17(4) -0.03(2) -0.07(4)
C10 0.091(6) 0.055(4) 0.041(4) -0.008(3) -0.008(4) -0.030(4)
C11 0.096(6) 0.049(4) 0.039(4) -0.007(3) -0.012(4) -0.029(4)
C7 0.086(5) 0.052(4) 0.041(4) -0.015(3) -0.008(4) -0.028(4)
C6 0.092(6) 0.055(4) 0.042(4) -0.008(3) -0.008(4) -0.033(4)
C5 0.079(5) 0.054(4) 0.037(4) -0.005(3) -0.005(3) -0.025(4)
C4 0.076(5) 0.047(4) 0.033(4) -0.007(3) -0.011(3) -0.022(3)
C9 0.096(6) 0.057(4) 0.041(4) -0.006(3) -0.004(4) -0.039(4)
C8 0.098(6) 0.063(5) 0.039(4) -0.012(4) -0.003(4) -0.034(4)
C1 0.069(4) 0.038(3) 0.036(4) 0.001(3) -0.018(3) -0.012(3)
C3 0.095(6) 0.042(4) 0.047(4) 0.002(3) -0.025(4) -0.017(4)
C2 0.105(6) 0.053(4) 0.039(4) 0.003(3) -0.023(4) -0.025(4)
C18 0.132(8) 0.070(6) 0.040(5) -0.008(4) -0.018(5) -0.032(5)
C17 0.137(8) 0.050(4) 0.024(4) 0.008(3) -0.017(4) -0.039(5)
C16 0.124(7) 0.049(4) 0.043(5) 0.009(4) -0.020(5) -0.031(4)
C15 0.086(5) 0.039(4) 0.034(4) 0.000(3) -0.021(3) -0.021(3)
C14 0.090(5) 0.042(4) 0.034(4) 0.002(3) -0.019(4) -0.024(4)
C13 0.099(6) 0.053(4) 0.037(4) -0.002(3) -0.015(4) -0.026(4)
C19 0.053(4) 0.031(3) 0.032(3) 0.001(3) -0.014(3) -0.008(3)
C20 0.091(6) 0.039(4) 0.053(5) -0.003(3) -0.026(4) 0.000(4)
C21 0.110(7) 0.040(4) 0.053(5) 0.010(3) -0.034(5) 0.000(4)
C29 0.037(3) 0.027(3) 0.033(3) -0.001(2) -0.008(3) -0.001(2)
C22 0.034(3) 0.041(4) 0.058(4) 0.002(3) -0.015(3) -0.006(3)
C23 0.037(3) 0.027(3) 0.059(4) 0.003(3) -0.017(3) 0.000(2)
C28 0.039(3) 0.041(4) 0.073(5) -0.009(3) -0.023(3) -0.004(3)
C27 0.042(3) 0.032(3) 0.067(5) -0.010(3) -0.020(3) 0.002(3)
C26 0.033(3) 0.023(3) 0.045(4) 0.002(2) -0.015(3) -0.002(2)
C25 0.035(3) 0.028(3) 0.057(4) -0.005(3) -0.014(3) -0.001(2)
C24 0.039(3) 0.029(3) 0.065(5) -0.008(3) -0.012(3) 0.001(3)
C36 0.043(3) 0.021(3) 0.047(4) -0.002(3) -0.025(3) -0.004(3)
C33 0.031(3) 0.025(3) 0.042(4) 0.001(2) -0.016(3) -0.005(2)
C32 0.031(3) 0.030(3) 0.057(4) 0.003(3) -0.005(3) 0.003(2)
C31 0.035(3) 0.031(3) 0.053(4) 0.009(3) 0.000(3) -0.004(2)
C30 0.026(3) 0.027(3) 0.037(3) 0.003(2) -0.008(2) -0.003(2)
C35 0.032(3) 0.032(3) 0.052(4) 0.006(3) -0.003(3) -0.001(2)
C34 0.036(3) 0.029(3) 0.049(4) 0.010(3) -0.005(3) -0.008(2)
C12 0.149(9) 0.062(5) 0.060(6) 0.005(4) -0.037(6) -0.030(6)
C37 0.17(3) 0.42(5) 0.33(5) -0.07(4) -0.02(3) 0.05(3)
C38 0.26(4) 0.43(5) 0.34(6) 0.02(4) -0.03(4) 0.04(4)
C39 0.20(3) 0.42(5) 0.35(4) -0.05(3) -0.04(3) 0.03(3)
C40 0.19(5) 0.38(12) 0.28(8) 0.15(10) -0.02(5) -0.06(8)
C41 0.18(5) 0.31(8) 0.27(7) 0.09(5) -0.01(4) -0.08(5)
C42 0.20(5) 0.37(9) 0.30(7) 0.17(7) -0.03(4) -0.05(6)

loop_
_atom_type_symbol
_atom_type_description
_atom_type_scat_dispersion_real
_atom_type_scat_dispersion_imag
_atom_type_scat_source
C C 0.0033 0.0016 'International Tables Vol C Tables 4.2.6.8 and 6.1.1.4'
H H 0.0000 0.0000 'International Tables Vol C Tables 4.2.6.8 and 6.1.1.4'
O O 0.0106 0.0060 'International Tables Vol C Tables 4.2.6.8 and 6.1.1.4'
N N 0.0061 0.0033 'International Tables Vol C Tables 4.2.6.8 and 6.1.1.4'
Cd Cd -0.8075 1.2024 'International Tables Vol C Tables 4.2.6.8 and 6.1.1.4'

loop_
_geom_angle_atom_site_label_1
_geom_angle_atom_site_label_2
_geom_angle_atom_site_label_3
_geom_angle
_geom_angle_site_symmetry_1
_geom_angle_site_symmetry_3
N7 Cd1 N1 167.87(18) 1_544 .
N7 Cd1 O5 106.09(16) 1_544 1_645
N1 Cd1 O5 84.52(17) . 1_645
N7 Cd1 O2 86.52(18) 1_544 .
N1 Cd1 O2 99.36(19) . .
O5 Cd1 O2 90.96(15) 1_645 .
N7 Cd1 O4 86.58(17) 1_544 2_656
N1 Cd1 O4 82.54(18) . 2_656
O5 Cd1 O4 123.87(14) 1_645 2_656
O2 Cd1 O4 145.01(15) . 2_656
N7 Cd1 O1 91.42(17) 1_544 .
N1 Cd1 O1 83.78(17) . .
O5 Cd1 O1 139.62(15) 1_645 .
O2 Cd1 O1 53.35(15) . .
O4 Cd1 O1 92.61(15) 2_656 .
N4 N3 C10 109.2(6) . .
N4 N3 C12 119.5(6) . .
C10 N3 C12 130.8(6) . .
C11 N4 N3 103.1(5) . .
C10 N5 C11 103.2(6) . .
C1 N2 C2 106.0(5) . .
C1 N2 C4 127.4(5) . .
C2 N2 C4 126.6(6) . .
C1 N1 C3 105.6(5) . .
C1 N1 Cd1 124.6(4) . .
C3 N1 Cd1 129.8(4) . .
C19 N6 C21 105.9(5) . .
C19 N6 C15 127.6(5) . .
C21 N6 C15 126.4(6) . .
C19 N7 C20 105.6(5) . .
C19 N7 Cd1 128.1(4) . 1_566
C20 N7 Cd1 124.6(4) . 1_566
C37 N8 C38 107(3) . .
C37 N8 C39 112(4) . .
C38 N8 C39 142(4) . .
C40 N9 C42 122(9) . .
C40 N9 C41 117(9) . .
C42 N9 C41 120(7) . .
C22 O1 Cd1 86.7(4) . .
C22 O2 Cd1 97.0(4) . .
C36 O4 Cd1 150.0(4) . 2_656
C36 O5 Cd1 102.4(4) . 1_465
N5 C10 N3 109.9(6) . .
N5 C10 C7 123.7(7) . .
N3 C10 C7 126.3(7) . .
N4 C11 N5 114.5(6) . .
N4 C11 C13 122.8(6) . .
N5 C11 C13 122.6(7) . .
C6 C7 C8 120.2(6) . .
C6 C7 C10 117.2(6) . .
C8 C7 C10 122.6(7) . .
C7 C6 C5 120.8(7) . .
C7 C6 H6 119.6 . .
C5 C6 H6 119.6 . .
C4 C5 C6 118.7(7) . .
C4 C5 H5 120.6 . .
C6 C5 H5 120.6 . .
C5 C4 C9 121.1(6) . .
C5 C4 N2 118.9(6) . .
C9 C4 N2 120.0(6) . .
C4 C9 C8 120.0(7) . .
C4 C9 H9 120.0 . .
C8 C9 H9 120.0 . .
C7 C8 C9 119.0(7) . .
C7 C8 H8 120.5 . .
C9 C8 H8 120.5 . .
N1 C1 N2 112.4(6) . .
N1 C1 H1 123.8 . .
N2 C1 H1 123.8 . .
N1 C3 C2 110.1(6) . .
N1 C3 H3 125.0 . .
C2 C3 H3 125.0 . .
C3 C2 N2 105.9(6) . .
C3 C2 H2 127.1 . .
N2 C2 H2 127.1 . .
C17 C18 C13 123.2(7) . .
C17 C18 H18 118.4 . .
C13 C18 H18 118.4 . .
C16 C17 C18 118.7(7) . .
C16 C17 H17 120.7 . .
C18 C17 H17 120.7 . .
C17 C16 C15 122.9(7) . .
C17 C16 H16 118.5 . .
C15 C16 H16 118.5 . .
C14 C15 C16 118.5(6) . .
C14 C15 N6 122.1(6) . .
C16 C15 N6 119.3(6) . .
C15 C14 C13 118.9(7) . .
C15 C14 H14 120.6 . .
C13 C14 H14 120.6 . .
C14 C13 C18 117.6(7) . .
C14 C13 C11 123.1(7) . .
C18 C13 C11 119.2(6) . .
N7 C19 N6 112.3(5) . .
N7 C19 H19 123.9 . .
N6 C19 H19 123.9 . .
C21 C20 N7 109.9(6) . .
C21 C20 H20 125.0 . .
N7 C20 H20 125.0 . .
C20 C21 N6 106.2(6) . .
C20 C21 H21 126.9 . .
N6 C21 H21 126.9 . .
O3 C29 C30 120.1(5) . .
O3 C29 C26 119.6(5) . .
C30 C29 C26 120.3(5) . .
O2 C22 O1 123.0(6) . .
O2 C22 C23 118.8(5) . .
O1 C22 C23 118.1(5) . .
C24 C23 C28 118.7(5) . .
C24 C23 C22 119.7(5) . .
C28 C23 C22 121.6(5) . .
C27 C28 C23 120.9(6) . .
C27 C28 H28 119.5 . .
C23 C28 H28 119.5 . .
C28 C27 C26 120.2(5) . .
C28 C27 H27 119.9 . .
C26 C27 H27 119.9 . .
C27 C26 C25 118.5(5) . .
C27 C26 C29 123.3(5) . .
C25 C26 C29 118.1(5) . .
C24 C25 C26 121.5(5) . .
C24 C25 H25 119.3 . .
C26 C25 H25 119.3 . .
C25 C24 C23 120.1(5) . .
C25 C24 H24 120.0 . .
C23 C24 H24 120.0 . .
O4 C36 O5 122.8(5) . .
O4 C36 C33 119.4(5) . .
O5 C36 C33 117.8(5) . .
C34 C33 C32 119.1(5) . .
C34 C33 C36 121.1(5) . .
C32 C33 C36 119.8(5) . .
C31 C32 C33 121.1(5) . .
C31 C32 H32 119.5 . .
C33 C32 H32 119.5 . .
C32 C31 C30 120.1(5) . .
C32 C31 H31 120.0 . .
C30 C31 H31 120.0 . .
C35 C30 C31 118.7(5) . .
C35 C30 C29 122.6(5) . .
C31 C30 C29 118.6(5) . .
C30 C35 C34 120.9(5) . .
C30 C35 H35 119.6 . .
C34 C35 H35 119.6 . .
C33 C34 C35 120.1(5) . .
C33 C34 H34 119.9 . .
C35 C34 H34 119.9 . .
N3 C12 H12A 109.5 . .
N3 C12 H12B 109.5 . .
H12A C12 H12B 109.5 . .
N3 C12 H12C 109.5 . .
H12A C12 H12C 109.5 . .
H12B C12 H12C 109.5 . .
O6 C37 N8 122(4) . .
O6 C37 H37 119.2 . .
N8 C37 H37 119.2 . .
N8 C38 H38A 109.5 . .
N8 C38 H38B 109.5 . .
H38A C38 H38B 109.5 . .
N8 C38 H38C 109.5 . .
H38A C38 H38C 109.5 . .
H38B C38 H38C 109.5 . .
N8 C39 H39A 109.5 . .
N8 C39 H39B 109.5 . .
H39A C39 H39B 109.5 . .
N8 C39 H39C 109.5 . .
H39A C39 H39C 109.5 . .
H39B C39 H39C 109.5 . .
O7 C40 N9 107(10) . .
O7 C40 H40 126.3 . .
N9 C40 H40 126.3 . .
N9 C41 H41A 109.5 . .
N9 C41 H41B 109.5 . .
H41A C41 H41B 109.5 . .
N9 C41 H41C 109.5 . .
H41A C41 H41C 109.5 . .
H41B C41 H41C 109.5 . .
N9 C42 H42A 109.5 . .
N9 C42 H42B 109.5 . .
H42A C42 H42B 109.5 . .
N9 C42 H42C 109.5 . .
H42A C42 H42C 109.5 . .
H42B C42 H42C 109.5 . .

loop_
_geom_bond_atom_site_label_1
_geom_bond_atom_site_label_2
_geom_bond_distance
_geom_bond_site_symmetry_2
Cd1 N7 2.279(5) 1_544
Cd1 N1 2.281(5) .
Cd1 O5 2.305(4) 1_645
Cd1 O2 2.320(4) .
Cd1 O4 2.342(4) 2_656
Cd1 O1 2.535(4) .
N3 N4 1.356(7) .
N3 C10 1.367(9) .
N3 C12 1.466(10) .
N4 C11 1.323(9) .
N5 C10 1.319(10) .
N5 C11 1.369(8) .
N2 C1 1.350(8) .
N2 C2 1.375(9) .
N2 C4 1.427(8) .
N1 C1 1.304(7) .
N1 C3 1.357(9) .
N6 C19 1.343(7) .
N6 C21 1.405(8) .
N6 C15 1.409(8) .
N7 C19 1.306(7) .
N7 C20 1.386(8) .
N7 Cd1 2.279(5) 1_566
N8 C37 1.34(4) .
N8 C38 1.48(4) .
N8 C39 1.50(3) .
N9 C40 1.35(8) .
N9 C42 1.46(8) .
N9 C41 1.48(8) .
O3 C29 1.219(7) .
O1 C22 1.250(7) .
O2 C22 1.239(7) .
O4 C36 1.250(7) .
O4 Cd1 2.342(4) 2_656
O5 C36 1.254(7) .
O5 Cd1 2.305(4) 1_465
O6 C37 1.21(3) .
O7 C40 1.23(10) .
C10 C7 1.478(9) .
C11 C13 1.478(10) .
C7 C6 1.371(10) .
C7 C8 1.392(10) .
C6 C5 1.398(9) .
C6 H6 0.9300 .
C5 C4 1.377(9) .
C5 H5 0.9300 .
C4 C9 1.378(10) .
C9 C8 1.399(9) .
C9 H9 0.9300 .
C8 H8 0.9300 .
C1 H1 0.9300 .
C3 C2 1.362(9) .
C3 H3 0.9300 .
C2 H2 0.9300 .
C18 C17 1.310(10) .
C18 C13 1.399(11) .
C18 H18 0.9300 .
C17 C16 1.301(10) .
C17 H17 0.9300 .
C16 C15 1.390(10) .
C16 H16 0.9300 .
C15 C14 1.372(9) .
C14 C13 1.374(9) .
C14 H14 0.9300 .
C19 H19 0.9300 .
C20 C21 1.334(10) .
C20 H20 0.9300 .
C21 H21 0.9300 .
C29 C30 1.495(7) .
C29 C26 1.495(7) .
C22 C23 1.523(8) .
C23 C24 1.384(8) .
C23 C28 1.389(8) .
C28 C27 1.377(8) .
C28 H28 0.9300 .
C27 C26 1.383(8) .
C27 H27 0.9300 .
C26 C25 1.387(7) .
C25 C24 1.369(8) .
C25 H25 0.9300 .
C24 H24 0.9300 .
C36 C33 1.508(7) .
C33 C34 1.371(8) .
C33 C32 1.382(8) .
C32 C31 1.377(8) .
C32 H32 0.9300 .
C31 C30 1.393(7) .
C31 H31 0.9300 .
C30 C35 1.375(8) .
C35 C34 1.395(8) .
C35 H35 0.9300 .
C34 H34 0.9300 .
C12 H12A 0.9600 .
C12 H12B 0.9600 .
C12 H12C 0.9600 .
C37 H37 0.9300 .
C38 H38A 0.9600 .
C38 H38B 0.9600 .
C38 H38C 0.9600 .
C39 H39A 0.9600 .
C39 H39B 0.9600 .
C39 H39C 0.9600 .
C40 H40 0.9300 .
C41 H41A 0.9600 .
C41 H41B 0.9600 .
C41 H41C 0.9600 .
C42 H42A 0.9600 .
C42 H42B 0.9600 .
C42 H42C 0.9600 .

loop_
_platon_squeeze_void_nr
_platon_squeeze_void_average_x
_platon_squeeze_void_average_y
_platon_squeeze_void_average_z
_platon_squeeze_void_volume
_platon_squeeze_void_count_electrons
_platon_squeeze_void_content
1 0.500 1.000 0.000 304 30 ' '
